data_7242384
loop_
_publ_author_name
'Pham, Thanh Chung'
'Choi, Yeonghwan'
'Bae, Chaeeon'
'Tran, Cong So'
'Kim, Dongwon'
'Jung, Ok-Sang'
'Kang, Yong-Cheol'
'Seo, SungYong'
'Kim, Hyun Sung'
'Yun, Hwayoung'
'Zhou, Xin'
'Lee, Songyi'

_publ_section_title
;
 A molecular design towards sulfonyl aza-BODIPY based NIR fluorescent and
 colorimetric probe for selective cysteine detection
;
_journal_issue 17
_journal_name_full 'RSC Advances'
_journal_page_first 10154
_journal_page_last 10158
_journal_paper_doi 10.1039/D0RA10567H
_journal_volume 11
_journal_year 2021
_chemical_formula_sum 'C32 H22 B F2 N3 O2'
_chemical_formula_weight 529.33
_chemical_name_systematic BDP-OH
_space_group_crystal_system orthorhombic
_space_group_IT_number 29
_space_group_name_Hall 'P 2c -2ac'
_space_group_name_H-M_alt 'P c a 21'
_atom_sites_solution_hydrogens mixed
_audit_creation_method SHELXL-2018/3
_audit_update_record
;
2020-12-09 deposited with the CCDC.	2021-03-03 downloaded from the CCDC.
;
_cell_angle_alpha 90
_cell_angle_beta 90
_cell_angle_gamma 90
_cell_formula_units_Z 8
_cell_length_a 11.263(2)
_cell_length_b 12.253(3)
_cell_length_c 36.822(7)
_cell_measurement_reflns_used 94543
_cell_measurement_temperature 225(2)
_cell_measurement_theta_max 33.749
_cell_measurement_theta_min 0.401
_cell_volume 5081.6(18)
_computing_cell_refinement 'HKL3000sm (Otwinowski & Minor, 1997)'
_computing_data_collection 'PAL BL2D-SMDC Program (Shin et. al, 2016)'
_computing_data_reduction 'HKL3000sm (Otwinowski & Minor, 1997)'
_computing_structure_refinement SHELXL
_computing_structure_solution 'SHELXT 2018/2 (Sheldrick, 2018)'
_diffrn_ambient_temperature 225(2)
_diffrn_measured_fraction_theta_full 0.966
_diffrn_measured_fraction_theta_max 0.823
_diffrn_measurement_device_type 'Rayonix MX225HS CCD area detector'
_diffrn_measurement_method 'omega scan'
_diffrn_radiation_type synchrotron
_diffrn_radiation_wavelength 0.700
_diffrn_reflns_av_R_equivalents 0.0710
_diffrn_reflns_av_unetI/netI 0.0615
_diffrn_reflns_Laue_measured_fraction_full 0.966
_diffrn_reflns_Laue_measured_fraction_max 0.823
_diffrn_reflns_limit_h_max 17
_diffrn_reflns_limit_h_min -17
_diffrn_reflns_limit_k_max 17
_diffrn_reflns_limit_k_min -17
_diffrn_reflns_limit_l_max 52
_diffrn_reflns_limit_l_min -52
_diffrn_reflns_number 53296
_diffrn_reflns_point_group_measured_fraction_full 0.960
_diffrn_reflns_point_group_measured_fraction_max 0.813
_diffrn_reflns_theta_full 24.835
_diffrn_reflns_theta_max 33.432
_diffrn_reflns_theta_min 1.637
_diffrn_source 'PLSII 2D bending magnet'
_exptl_absorpt_coefficient_mu 0.093
_exptl_absorpt_correction_T_max 1.000
_exptl_absorpt_correction_T_min 0.865
_exptl_absorpt_correction_type empirical
_exptl_absorpt_process_details 'HKL3000sm Scalepack(Otwinowski et.al,2003)'
_exptl_crystal_colour 'dark brown'
_exptl_crystal_density_diffrn 1.384
_exptl_crystal_description block
_exptl_crystal_F_000 2192
_exptl_crystal_size_max 0.120
_exptl_crystal_size_mid 0.083
_exptl_crystal_size_min 0.063
_refine_diff_density_max 0.307
_refine_diff_density_min -0.289
_refine_diff_density_rms 0.053
_refine_ls_abs_structure_details
;
 Flack x determined using 3926 quotients [(I+)-(I-)]/[(I+)+(I-)]
 (Parsons, Flack and Wagner, Acta Cryst. B69 (2013) 249-259).
;
_refine_ls_abs_structure_Flack 0.5(2)
_refine_ls_extinction_method none
_refine_ls_goodness_of_fit_ref 0.972
_refine_ls_hydrogen_treatment mixed
_refine_ls_matrix_type full
_refine_ls_number_parameters 785
_refine_ls_number_reflns 16873
_refine_ls_number_restraints 13
_refine_ls_restrained_S_all 0.972
_refine_ls_R_factor_all 0.0864
_refine_ls_R_factor_gt 0.0537
_refine_ls_shift/su_max 0.000
_refine_ls_shift/su_mean 0.000
_refine_ls_structure_factor_coef Fsqd
_refine_ls_weighting_details 'w=1/[\s^2^(Fo^2^)+(0.0751P)^2^] where P=(Fo^2^+2Fc^2^)/3'
_refine_ls_weighting_scheme calc
_refine_ls_wR_factor_gt 0.1316
_refine_ls_wR_factor_ref 0.1458
_reflns_Friedel_coverage 0.950
_reflns_Friedel_fraction_full 0.954
_reflns_Friedel_fraction_max 0.802
_reflns_number_gt 10841
_reflns_number_total 16873
_reflns_threshold_expression 'I > 2\s(I)'
_cod_data_source_file d0ra10567h2.cif
_cod_data_source_block G63_a
_cod_database_code 7242384
_shelx_shelxl_version_number 2018/3
_shelx_space_group_comment
;
The symmetry employed for this shelxl refinement is uniquely defined
by the following loop, which should always be used as a source of
symmetry information in preference to the above space-group names.
They are only intended as comments.
;
_shelx_estimated_absorpt_t_min 0.989
_shelx_estimated_absorpt_t_max 0.994

loop_
_space_group_symop_operation_xyz
'x, y, z'
'-x, -y, z+1/2'
'x+1/2, -y, z'
'-x+1/2, y, z+1/2'

loop_
_atom_site_label
_atom_site_type_symbol
_atom_site_fract_x
_atom_site_fract_y
_atom_site_fract_z
_atom_site_U_iso_or_equiv
_atom_site_adp_type
_atom_site_occupancy
_atom_site_site_symmetry_order
_atom_site_calc_flag
_atom_site_refinement_flags_posn
_atom_site_refinement_flags_adp
_atom_site_refinement_flags_occupancy
_atom_site_disorder_assembly
_atom_site_disorder_group
F1 F 0.84094(17) 0.72728(15) 0.56121(4) 0.0442(4) Uani 1 1 d . . . . .
F2 F 0.71835(15) 0.71089(15) 0.60990(5) 0.0440(4) Uani 1 1 d . . . . .
F3 F 0.51003(16) 0.70111(13) 0.38308(5) 0.0402(4) Uani 1 1 d . . . . .
F4 F 0.40608(17) 0.75458(16) 0.43285(4) 0.0450(4) Uani 1 1 d . . . . .
O1 O 0.7439(2) 0.2793(2) 0.50307(8) 0.0628(7) Uani 1 1 d . . . . .
H2V H 0.672889 0.293827 0.499451 0.094 Uiso 1 1 calc R U . . .
O2 O 0.4389(2) 1.0804(2) 0.51181(6) 0.0467(6) Uani 1 1 d . . . . .
H3V H 0.405(4) 1.029(4) 0.4997(13) 0.070 Uiso 1 1 d . U . . .
O3 O 0.5030(2) 0.2954(2) 0.49834(7) 0.0546(6) Uani 1 1 d . . . . .
H1V H 0.464(5) 0.238(4) 0.5045(13) 0.082 Uiso 1 1 d . U . . .
O4 O 0.8011(2) 1.0726(2) 0.47592(6) 0.0478(6) Uani 1 1 d . . . . .
H4V H 0.799(4) 1.140(4) 0.4789(12) 0.072 Uiso 1 1 d . U . . .
N1 N 0.9251(2) 0.6575(2) 0.61615(6) 0.0361(5) Uani 1 1 d . . . . .
N2 N 1.0197(2) 0.7961(2) 0.65205(6) 0.0365(5) Uani 1 1 d . . . . .
N3 N 0.8652(2) 0.8542(2) 0.61124(6) 0.0353(5) Uani 1 1 d . . . . .
N4 N 0.2997(2) 0.6641(2) 0.38449(6) 0.0356(5) Uani 1 1 d . . . . .
N5 N 0.3771(2) 0.85500(19) 0.37722(6) 0.0316(5) Uani 1 1 d . . . . .
N6 N 0.2083(2) 0.79009(19) 0.34348(6) 0.0340(5) Uani 1 1 d . . . . .
C1 C 1.2539(3) 0.5164(3) 0.68182(8) 0.0532(9) Uani 1 1 d . . . . .
H1 H 1.245816 0.458416 0.665279 0.064 Uiso 1 1 calc R U . . .
C2 C 1.3451(3) 0.5145(4) 0.70659(9) 0.0631(11) Uani 1 1 d . . . . .
H2 H 1.398183 0.455247 0.706881 0.076 Uiso 1 1 calc R U . . .
C3 C 1.3594(3) 0.5988(4) 0.73102(10) 0.0631(11) Uani 1 1 d . . . . .
H3 H 1.422865 0.598398 0.747611 0.076 Uiso 1 1 calc R U . . .
C4 C 1.2791(4) 0.6836(3) 0.73067(11) 0.0694(12) Uani 1 1 d . . . . .
H4 H 1.287577 0.740888 0.747429 0.083 Uiso 1 1 calc R U . . .
C5 C 1.1860(4) 0.6859(3) 0.70611(10) 0.0590(10) Uani 1 1 d . . . . .
H5 H 1.131400 0.743890 0.706513 0.071 Uiso 1 1 calc R U . . .
C6 C 1.1735(3) 0.6020(3) 0.68072(8) 0.0402(6) Uani 1 1 d . . . . .
C7 C 1.0054(3) 0.6925(2) 0.64232(7) 0.0367(6) Uani 1 1 d . . . . .
C8 C 1.0773(3) 0.6021(2) 0.65367(7) 0.0381(6) Uani 1 1 d . . . . .
C9 C 1.0397(3) 0.5151(3) 0.63292(8) 0.0425(7) Uani 1 1 d . . . . .
H9 H 1.070844 0.444057 0.633976 0.051 Uiso 1 1 calc R U . . .
C10 C 0.9475(3) 0.5493(3) 0.60996(8) 0.0391(6) Uani 1 1 d . . . . .
C11 C 0.8889(3) 0.4800(3) 0.58293(9) 0.0419(7) Uani 1 1 d . . . . .
C12 C 0.9529(4) 0.3971(4) 0.56680(16) 0.0920(19) Uani 1 1 d . . . . .
H12 H 1.031579 0.384640 0.574211 0.110 Uiso 1 1 calc R U . . .
C13 C 0.9042(4) 0.3317(4) 0.54001(18) 0.106(2) Uani 1 1 d . . . . .
H13 H 0.950404 0.277246 0.528906 0.127 Uiso 1 1 calc R U . . .
C14 C 0.7881(3) 0.3468(3) 0.52969(10) 0.0518(8) Uani 1 1 d . . . . .
C15 C 0.7212(3) 0.4237(3) 0.54636(9) 0.0479(8) Uani 1 1 d . . . . .
H15 H 0.640528 0.431432 0.540290 0.058 Uiso 1 1 calc R U . . .
C16 C 0.7717(3) 0.4911(3) 0.57241(9) 0.0465(7) Uani 1 1 d . . . . .
H16 H 0.724934 0.545846 0.583193 0.056 Uiso 1 1 calc R U . . .
C17 C 0.9556(3) 0.8730(3) 0.63647(7) 0.0360(6) Uani 1 1 d . . . . .
C18 C 0.9693(3) 0.9893(3) 0.64183(7) 0.0372(6) Uani 1 1 d . . . . .
C19 C 0.8866(3) 1.0363(3) 0.61956(8) 0.0396(6) Uani 1 1 d . . . . .
H19 H 0.875234 1.111771 0.616660 0.048 Uiso 1 1 calc R U . . .
C20 C 0.8201(3) 0.9537(2) 0.60144(7) 0.0359(6) Uani 1 1 d . . . . .
C21 C 1.0536(3) 1.0464(3) 0.66581(7) 0.0386(6) Uani 1 1 d . . . . .
C22 C 1.1564(3) 0.9979(3) 0.67820(8) 0.0462(7) Uani 1 1 d . . . . .
H22 H 1.173106 0.925071 0.672029 0.055 Uiso 1 1 calc R U . . .
C23 C 1.2357(3) 1.0564(3) 0.69986(9) 0.0545(9) Uani 1 1 d . . . . .
H23 H 1.305342 1.022456 0.708227 0.065 Uiso 1 1 calc R U . . .
C24 C 1.2130(4) 1.1623(4) 0.70902(10) 0.0580(10) Uani 1 1 d . . . . .
H24 H 1.267039 1.201172 0.723577 0.070 Uiso 1 1 calc R U . . .
C25 C 1.1107(4) 1.2122(3) 0.69685(10) 0.0609(10) Uani 1 1 d . . . . .
H25 H 1.095006 1.285328 0.702959 0.073 Uiso 1 1 calc R U . . .
C26 C 1.0311(3) 1.1545(3) 0.67563(9) 0.0512(8) Uani 1 1 d . . . . .
H26 H 0.960930 1.188555 0.667718 0.061 Uiso 1 1 calc R U . . .
C27 C 0.7208(3) 0.9783(2) 0.57733(7) 0.0373(6) Uani 1 1 d . . . . .
C28 C 0.6783(3) 1.0855(2) 0.57711(8) 0.0418(7) Uani 1 1 d . . . . .
H28 H 0.715281 1.137200 0.592228 0.050 Uiso 1 1 calc R U . . .
C29 C 0.5852(3) 1.1186(3) 0.55582(8) 0.0430(7) Uani 1 1 d . . . . .
H29 H 0.558795 1.191342 0.556716 0.052 Uiso 1 1 calc R U . . .
C30 C 0.5300(3) 1.0441(3) 0.53291(7) 0.0387(6) Uani 1 1 d . . . . .
C31 C 0.5701(3) 0.9376(3) 0.53221(9) 0.0491(8) Uani 1 1 d . . . . .
H31 H 0.533665 0.886629 0.516738 0.059 Uiso 1 1 calc R U . . .
C32 C 0.6634(3) 0.9055(3) 0.55410(10) 0.0519(8) Uani 1 1 d . . . . .
H32 H 0.688935 0.832475 0.553311 0.062 Uiso 1 1 calc R U . . .
C33 C 0.6064(3) 0.9063(3) 0.42008(9) 0.0444(7) Uani 1 1 d . . . . .
H33 H 0.597999 0.832121 0.414159 0.053 Uiso 1 1 calc R U . . .
C34 C 0.6967(3) 0.9383(3) 0.44339(10) 0.0460(7) Uani 1 1 d . . . . .
H34 H 0.747572 0.885296 0.453310 0.055 Uiso 1 1 calc R U . . .
C35 C 0.7128(3) 1.0465(2) 0.45221(7) 0.0361(6) Uani 1 1 d . . . . .
C36 C 0.6399(3) 1.1242(3) 0.43630(8) 0.0434(7) Uani 1 1 d . . . . .
H36 H 0.652171 1.198788 0.441004 0.052 Uiso 1 1 calc R U . . .
C37 C 0.5492(3) 1.0916(3) 0.41349(8) 0.0433(7) Uani 1 1 d . . . . .
H37 H 0.499863 1.145059 0.403128 0.052 Uiso 1 1 calc R U . . .
C38 C 0.5282(3) 0.9822(2) 0.40530(7) 0.0332(6) Uani 1 1 d . . . . .
C39 C 0.4285(3) 0.9556(2) 0.38153(7) 0.0333(5) Uani 1 1 d . . . . .
C40 C 0.3674(3) 1.0321(2) 0.35936(7) 0.0361(6) Uani 1 1 d . . . . .
H40 H 0.385268 1.106883 0.357501 0.043 Uiso 1 1 calc R U . . .
C41 C 0.2780(3) 0.9791(2) 0.34106(7) 0.0347(6) Uani 1 1 d . . . . .
C42 C 0.2843(2) 0.8672(2) 0.35240(7) 0.0319(5) Uani 1 1 d . . . . .
C43 C 0.1861(3) 1.0247(2) 0.31674(7) 0.0355(6) Uani 1 1 d . . . . .
C44 C 0.1476(3) 1.1321(3) 0.32146(8) 0.0448(7) Uani 1 1 d . . . . .
H44 H 0.183256 1.176288 0.339229 0.054 Uiso 1 1 calc R U . . .
C45 C 0.0574(4) 1.1737(3) 0.30021(10) 0.0549(9) Uani 1 1 d . . . . .
H45 H 0.032750 1.246297 0.303500 0.066 Uiso 1 1 calc R U . . .
C46 C 0.0030(3) 1.1099(3) 0.27419(9) 0.0550(9) Uani 1 1 d . . . . .
H46 H -0.059250 1.138627 0.260133 0.066 Uiso 1 1 calc R U . . .
C47 C 0.0403(3) 1.0042(3) 0.26890(8) 0.0486(8) Uani 1 1 d . . . . .
H47 H 0.004005 0.960563 0.251086 0.058 Uiso 1 1 calc R U . . .
C48 C 0.1316(3) 0.9623(3) 0.28995(8) 0.0422(7) Uani 1 1 d . . . . .
H48 H 0.157204 0.890256 0.286031 0.051 Uiso 1 1 calc R U . . .
C55 C 0.2755(3) 0.5594(3) 0.39467(9) 0.0436(7) Uani 1 1 d . . . . .
C56 C 0.1765(3) 0.5225(3) 0.37492(10) 0.0558(9) Uani 1 1 d . . . . .
H56 H 0.143781 0.452063 0.376493 0.067 Uiso 1 1 calc R U . . .
C57 C 0.1349(3) 0.6045(3) 0.35303(8) 0.0415(7) Uani 1 1 d . . . . .
C58 C 0.2147(3) 0.6935(2) 0.35886(7) 0.0351(6) Uani 1 1 d . . . . .
C59 C 0.0309(3) 0.6015(3) 0.32914(7) 0.0413(7) Uani 1 1 d . . . . .
C60 C -0.0224(3) 0.6959(3) 0.31600(9) 0.0459(7) Uani 1 1 d . . . . .
H60 H 0.009136 0.764544 0.322106 0.055 Uiso 1 1 calc R U . . .
C61 C -0.1221(3) 0.6892(3) 0.29386(10) 0.0541(8) Uani 1 1 d . . . . .
H61 H -0.157677 0.753413 0.285093 0.065 Uiso 1 1 calc R U . . .
C62 C -0.1688(4) 0.5902(4) 0.28474(10) 0.0604(10) Uani 1 1 d . . . . .
H62 H -0.235862 0.586294 0.269580 0.072 Uiso 1 1 calc R U . . .
C63 C -0.1174(4) 0.4954(4) 0.29784(10) 0.0680(12) Uani 1 1 d . . . . .
H63 H -0.149992 0.427151 0.291737 0.082 Uiso 1 1 calc R U . . .
C64 C -0.0185(4) 0.5009(3) 0.31984(10) 0.0572(9) Uani 1 1 d . . . . .
H64 H 0.016007 0.436246 0.328651 0.069 Uiso 1 1 calc R U . . .
B1 B 0.8328(3) 0.7361(3) 0.59832(9) 0.0352(6) Uani 1 1 d . . . . .
B2 B 0.4024(3) 0.7425(3) 0.39585(8) 0.0321(6) Uani 1 1 d . . . . .
C49 C 0.3260(5) 0.3505(5) 0.46899(16) 0.0575(17) Uani 0.660(6) 1 d . . P A 1
H49 H 0.280818 0.300080 0.482403 0.069 Uiso 0.660(6) 1 calc R U P A 1
C50 C 0.4471(13) 0.3630(14) 0.4754(4) 0.037(2) Uani 0.660(6) 1 d . . P A 1
C51 C 0.5121(5) 0.4399(4) 0.45752(16) 0.0484(14) Uani 0.660(6) 1 d . . P A 1
H51 H 0.593527 0.448099 0.462446 0.058 Uiso 0.660(6) 1 calc R U P A 1
C52 C 0.4572(5) 0.5058(5) 0.43206(16) 0.0489(14) Uani 0.660(6) 1 d . . P A 1
H52 H 0.502028 0.563736 0.422466 0.059 Uiso 0.660(6) 1 calc R U P A 1
C53 C 0.3431(13) 0.4943(14) 0.4196(4) 0.039(2) Uani 0.660(6) 1 d . . P A 1
C54 C 0.2742(6) 0.4138(5) 0.44250(19) 0.065(2) Uani 0.660(6) 1 d . . P A 1
H54 H 0.192118 0.406690 0.438473 0.078 Uiso 0.660(6) 1 calc R U P A 1
C1A C 0.3876(10) 0.3128(8) 0.4397(3) 0.048(3) Uani 0.340(6) 1 d . . P A 2
H1A H 0.385338 0.236883 0.436100 0.057 Uiso 0.340(6) 1 calc R U P A 2
C2A C 0.3355(9) 0.3811(7) 0.4147(3) 0.042(2) Uani 0.340(6) 1 d . . P A 2
H2A H 0.307340 0.356680 0.392108 0.050 Uiso 0.340(6) 1 calc R U P A 2
C3A C 0.328(2) 0.495(3) 0.4263(7) 0.035(5) Uani 0.340(6) 1 d . U P A 2
C4A C 0.3946(11) 0.5342(8) 0.4495(3) 0.048(3) Uani 0.340(6) 1 d . . P A 2
H4A H 0.408910 0.609711 0.450271 0.058 Uiso 0.340(6) 1 calc R U P A 2
C5A C 0.4484(11) 0.4637(8) 0.4746(3) 0.047(3) Uani 0.340(6) 1 d . . P A 2
H5A H 0.488782 0.490956 0.494960 0.057 Uiso 0.340(6) 1 calc R U P A 2
C6A C 0.440(3) 0.353(3) 0.4683(7) 0.044(6) Uani 0.340(6) 1 d . U P A 2

loop_
_atom_site_aniso_label
_atom_site_aniso_U_11
_atom_site_aniso_U_22
_atom_site_aniso_U_33
_atom_site_aniso_U_23
_atom_site_aniso_U_13
_atom_site_aniso_U_12
F1 0.0480(10) 0.0535(10) 0.0312(8) -0.0051(7) -0.0056(7) 0.0043(9)
F2 0.0316(9) 0.0500(10) 0.0505(10) -0.0046(8) -0.0001(7) -0.0018(8)
F3 0.0365(9) 0.0354(8) 0.0486(9) -0.0012(7) -0.0024(7) 0.0032(7)
F4 0.0479(11) 0.0581(11) 0.0288(8) 0.0008(7) -0.0056(7) -0.0097(9)
O1 0.0436(14) 0.0682(16) 0.0766(17) -0.0371(14) -0.0055(13) -0.0049(13)
O2 0.0437(14) 0.0471(12) 0.0495(13) 0.0055(9) -0.0198(10) -0.0034(11)
O3 0.0398(14) 0.0562(14) 0.0677(15) 0.0275(12) -0.0108(11) -0.0028(12)
O4 0.0469(14) 0.0460(11) 0.0505(13) -0.0023(10) -0.0201(10) -0.0028(11)
N1 0.0311(12) 0.0436(13) 0.0336(12) -0.0047(9) -0.0041(9) 0.0013(11)
N2 0.0334(13) 0.0475(13) 0.0287(10) -0.0033(9) -0.0043(9) 0.0028(11)
N3 0.0323(12) 0.0440(13) 0.0295(10) -0.0013(9) -0.0035(9) 0.0022(11)
N4 0.0351(13) 0.0386(12) 0.0331(11) 0.0041(9) -0.0068(9) -0.0055(11)
N5 0.0288(11) 0.0377(12) 0.0283(10) -0.0011(8) -0.0019(8) -0.0019(10)
N6 0.0322(12) 0.0412(12) 0.0285(11) 0.0011(9) -0.0038(9) -0.0035(10)
C1 0.0460(19) 0.077(2) 0.0363(16) -0.0028(15) -0.0043(14) 0.0157(18)
C2 0.044(2) 0.105(3) 0.0400(17) 0.0085(19) -0.0025(15) 0.019(2)
C3 0.043(2) 0.101(3) 0.0453(18) 0.018(2) -0.0173(15) -0.011(2)
C4 0.086(3) 0.066(2) 0.057(2) -0.0010(18) -0.034(2) -0.009(2)
C5 0.070(3) 0.057(2) 0.0495(19) -0.0015(15) -0.0221(18) 0.005(2)
C6 0.0324(15) 0.0544(17) 0.0340(14) 0.0037(12) -0.0038(11) -0.0008(13)
C7 0.0331(15) 0.0468(16) 0.0301(13) -0.0019(11) -0.0044(11) 0.0052(13)
C8 0.0348(15) 0.0470(16) 0.0324(13) -0.0028(11) -0.0011(11) 0.0027(13)
C9 0.0380(16) 0.0426(16) 0.0470(16) -0.0039(12) -0.0057(13) 0.0060(14)
C10 0.0327(15) 0.0439(16) 0.0408(15) -0.0041(11) -0.0006(12) 0.0008(13)
C11 0.0341(16) 0.0417(16) 0.0498(17) -0.0075(12) -0.0049(13) 0.0016(14)
C12 0.040(2) 0.085(3) 0.151(5) -0.073(3) -0.039(3) 0.021(2)
C13 0.045(2) 0.092(3) 0.182(6) -0.097(4) -0.025(3) 0.023(2)
C14 0.0378(17) 0.058(2) 0.0596(19) -0.0222(16) -0.0061(15) -0.0059(16)
C15 0.0377(17) 0.0557(18) 0.0504(17) -0.0099(14) -0.0134(14) 0.0022(15)
C16 0.0384(17) 0.0533(18) 0.0478(16) -0.0135(14) -0.0064(14) 0.0083(15)
C17 0.0313(14) 0.0487(16) 0.0280(12) -0.0035(10) 0.0003(10) 0.0007(13)
C18 0.0312(14) 0.0477(16) 0.0326(13) -0.0027(11) 0.0004(11) -0.0009(13)
C19 0.0383(16) 0.0419(15) 0.0387(15) -0.0014(11) -0.0048(12) 0.0016(13)
C20 0.0348(15) 0.0410(14) 0.0318(13) -0.0026(10) -0.0017(11) -0.0018(12)
C21 0.0340(15) 0.0513(17) 0.0304(13) -0.0035(11) 0.0002(11) -0.0057(14)
C22 0.0375(17) 0.0630(19) 0.0381(15) -0.0079(14) -0.0033(12) -0.0002(16)
C23 0.0416(19) 0.080(3) 0.0416(18) -0.0091(16) -0.0049(14) -0.0010(19)
C24 0.047(2) 0.081(3) 0.0464(18) -0.0177(17) -0.0006(15) -0.0188(19)
C25 0.066(3) 0.064(2) 0.052(2) -0.0148(16) -0.0065(18) -0.011(2)
C26 0.048(2) 0.057(2) 0.0492(18) -0.0074(14) -0.0099(15) -0.0023(17)
C27 0.0341(15) 0.0463(16) 0.0314(13) 0.0014(11) -0.0014(11) 0.0008(13)
C28 0.0442(17) 0.0417(15) 0.0395(15) -0.0027(12) -0.0088(13) -0.0045(14)
C29 0.0449(18) 0.0408(15) 0.0433(16) 0.0032(12) -0.0072(13) 0.0050(14)
C30 0.0361(15) 0.0477(16) 0.0324(13) 0.0061(11) -0.0032(11) -0.0066(14)
C31 0.0455(19) 0.0463(17) 0.0554(18) -0.0061(14) -0.0199(15) -0.0043(16)
C32 0.048(2) 0.0431(17) 0.065(2) -0.0062(15) -0.0184(17) 0.0055(15)
C33 0.0370(17) 0.0390(15) 0.0572(19) -0.0032(13) -0.0103(14) -0.0005(13)
C34 0.0372(17) 0.0405(16) 0.0605(19) 0.0045(13) -0.0131(14) 0.0035(14)
C35 0.0326(14) 0.0425(15) 0.0333(13) 0.0006(11) -0.0043(11) -0.0038(13)
C36 0.0483(18) 0.0364(14) 0.0455(16) -0.0031(11) -0.0122(14) -0.0033(14)
C37 0.0454(18) 0.0403(15) 0.0442(16) 0.0020(12) -0.0123(14) 0.0006(14)
C38 0.0303(14) 0.0391(14) 0.0304(12) 0.0010(10) 0.0005(10) -0.0007(12)
C39 0.0317(14) 0.0388(14) 0.0296(12) -0.0023(10) 0.0009(10) -0.0003(12)
C40 0.0376(16) 0.0358(13) 0.0348(13) 0.0015(10) -0.0029(11) -0.0002(12)
C41 0.0333(15) 0.0423(14) 0.0286(12) -0.0005(10) 0.0011(11) 0.0003(12)
C42 0.0297(13) 0.0411(13) 0.0249(11) -0.0005(9) -0.0016(10) 0.0005(12)
C43 0.0352(15) 0.0429(15) 0.0285(12) 0.0044(10) 0.0015(10) -0.0021(13)
C44 0.0496(19) 0.0455(16) 0.0392(15) -0.0004(12) -0.0028(14) 0.0011(15)
C45 0.058(2) 0.0548(19) 0.0514(19) 0.0046(15) -0.0047(17) 0.0181(18)
C46 0.045(2) 0.076(2) 0.0433(17) 0.0141(16) -0.0085(15) 0.0063(18)
C47 0.0497(19) 0.062(2) 0.0336(15) 0.0041(13) -0.0114(14) -0.0083(17)
C48 0.0457(18) 0.0509(16) 0.0300(13) 0.0011(11) -0.0060(12) 0.0003(15)
C55 0.0431(18) 0.0413(15) 0.0464(17) 0.0049(12) -0.0109(13) -0.0031(14)
C56 0.058(2) 0.0451(18) 0.065(2) 0.0112(15) -0.0301(18) -0.0138(17)
C57 0.0404(17) 0.0454(16) 0.0386(14) 0.0028(12) -0.0097(12) -0.0068(14)
C58 0.0348(15) 0.0421(14) 0.0284(12) 0.0012(10) -0.0054(11) -0.0059(12)
C59 0.0371(16) 0.0534(18) 0.0333(14) 0.0009(11) -0.0069(12) -0.0088(14)
C60 0.0419(17) 0.0545(18) 0.0414(15) -0.0028(13) -0.0074(13) 0.0026(15)
C61 0.0432(19) 0.072(2) 0.0472(17) -0.0013(16) -0.0103(15) 0.0071(18)
C62 0.046(2) 0.089(3) 0.0462(19) 0.0020(17) -0.0170(15) -0.015(2)
C63 0.074(3) 0.074(2) 0.056(2) 0.0050(19) -0.026(2) -0.033(2)
C64 0.064(2) 0.0514(18) 0.0557(19) 0.0092(15) -0.0263(18) -0.0202(18)
B1 0.0308(16) 0.0426(16) 0.0321(14) -0.0012(12) -0.0033(12) 0.0009(14)
B2 0.0324(16) 0.0333(15) 0.0305(14) 0.0026(10) -0.0055(11) -0.0023(13)
C49 0.043(3) 0.057(3) 0.072(4) 0.030(3) -0.017(3) -0.016(3)
C50 0.031(3) 0.046(5) 0.035(4) 0.008(3) -0.012(3) -0.003(3)
C51 0.034(3) 0.051(3) 0.061(3) 0.020(2) -0.007(2) -0.007(2)
C52 0.041(3) 0.046(3) 0.059(3) 0.017(2) -0.001(2) -0.006(3)
C53 0.038(4) 0.041(3) 0.038(5) 0.007(3) 0.000(3) -0.012(3)
C54 0.050(3) 0.062(3) 0.082(4) 0.031(3) -0.035(3) -0.024(3)
C1A 0.052(6) 0.045(5) 0.046(5) 0.005(4) -0.009(4) 0.003(5)
C2A 0.047(5) 0.042(4) 0.037(5) 0.003(3) -0.015(4) 0.000(4)
C3A 0.035(7) 0.037(6) 0.034(7) 0.012(5) -0.013(6) 0.001(5)
C4A 0.055(7) 0.031(4) 0.058(6) 0.004(4) -0.029(5) -0.003(4)
C5A 0.047(6) 0.046(5) 0.050(6) 0.002(4) -0.024(5) -0.014(5)
C6A 0.047(8) 0.041(7) 0.044(9) 0.005(6) -0.005(6) 0.009(5)

loop_
_atom_type_symbol
_atom_type_description
_atom_type_scat_dispersion_real
_atom_type_scat_dispersion_imag
_atom_type_scat_source
C C 0.0033 0.0016 'International Tables Vol C Tables 4.2.6.8 and 6.1.1.4'
H H 0.0000 0.0000 'International Tables Vol C Tables 4.2.6.8 and 6.1.1.4'
B B 0.0014 0.0007 'International Tables Vol C Tables 4.2.6.8 and 6.1.1.4'
N N 0.0064 0.0033 'International Tables Vol C Tables 4.2.6.8 and 6.1.1.4'
F F 0.0174 0.0103 'International Tables Vol C Tables 4.2.6.8 and 6.1.1.4'
O O 0.0110 0.0060 'International Tables Vol C Tables 4.2.6.8 and 6.1.1.4'

loop_
_geom_angle_atom_site_label_1
_geom_angle_atom_site_label_2
_geom_angle_atom_site_label_3
_geom_angle
_geom_angle_site_symmetry_1
_geom_angle_site_symmetry_3
_geom_angle_publ_flag
C14 O1 H2V 109.5 . . ?
C30 O2 H3V 113(3) . . ?
C50 O3 H1V 116(4) . . ?
C6A O3 H1V 110(4) . . ?
C35 O4 H4V 107(3) . . ?
C10 N1 C7 107.1(2) . . ?
C10 N1 B1 130.6(2) . . ?
C7 N1 B1 122.3(2) . . ?
C17 N2 C7 119.9(2) . . ?
C20 N3 C17 107.4(2) . . ?
C20 N3 B1 131.0(2) . . ?
C17 N3 B1 121.6(2) . . ?
C55 N4 C58 107.0(2) . . ?
C55 N4 B2 130.8(2) . . ?
C58 N4 B2 122.2(2) . . ?
C39 N5 C42 107.2(2) . . ?
C39 N5 B2 131.6(2) . . ?
C42 N5 B2 121.2(2) . . ?
C58 N6 C42 120.2(2) . . ?
C2 C1 C6 121.4(4) . . ?
C2 C1 H1 119.3 . . ?
C6 C1 H1 119.3 . . ?
C1 C2 C3 120.5(4) . . ?
C1 C2 H2 119.8 . . ?
C3 C2 H2 119.8 . . ?
C4 C3 C2 118.8(3) . . ?
C4 C3 H3 120.6 . . ?
C2 C3 H3 120.6 . . ?
C3 C4 C5 121.3(4) . . ?
C3 C4 H4 119.4 . . ?
C5 C4 H4 119.4 . . ?
C4 C5 C6 119.9(4) . . ?
C4 C5 H5 120.1 . . ?
C6 C5 H5 120.1 . . ?
C1 C6 C5 118.1(3) . . ?
C1 C6 C8 120.0(3) . . ?
C5 C6 C8 121.8(3) . . ?
N2 C7 N1 124.1(3) . . ?
N2 C7 C8 126.2(3) . . ?
N1 C7 C8 109.3(3) . . ?
C9 C8 C7 105.2(3) . . ?
C9 C8 C6 127.0(3) . . ?
C7 C8 C6 127.8(3) . . ?
C8 C9 C10 109.3(3) . . ?
C8 C9 H9 125.3 . . ?
C10 C9 H9 125.3 . . ?
N1 C10 C9 109.0(3) . . ?
N1 C10 C11 126.3(3) . . ?
C9 C10 C11 124.7(3) . . ?
C12 C11 C16 116.8(3) . . ?
C12 C11 C10 119.0(3) . . ?
C16 C11 C10 124.2(3) . . ?
C11 C12 C13 121.7(4) . . ?
C11 C12 H12 119.1 . . ?
C13 C12 H12 119.1 . . ?
C14 C13 C12 119.7(4) . . ?
C14 C13 H13 120.1 . . ?
C12 C13 H13 120.1 . . ?
C15 C14 C13 119.9(3) . . ?
C15 C14 O1 122.7(3) . . ?
C13 C14 O1 117.4(3) . . ?
C14 C15 C16 120.0(3) . . ?
C14 C15 H15 120.0 . . ?
C16 C15 H15 120.0 . . ?
C11 C16 C15 121.7(3) . . ?
C11 C16 H16 119.1 . . ?
C15 C16 H16 119.1 . . ?
N2 C17 N3 124.8(3) . . ?
N2 C17 C18 125.9(3) . . ?
N3 C17 C18 109.3(3) . . ?
C19 C18 C17 105.1(3) . . ?
C19 C18 C21 126.7(3) . . ?
C17 C18 C21 128.2(3) . . ?
C18 C19 C20 109.9(3) . . ?
C18 C19 H19 125.1 . . ?
C20 C19 H19 125.1 . . ?
N3 C20 C19 108.3(3) . . ?
N3 C20 C27 128.9(3) . . ?
C19 C20 C27 122.8(3) . . ?
C22 C21 C26 118.4(3) . . ?
C22 C21 C18 122.3(3) . . ?
C26 C21 C18 119.3(3) . . ?
C21 C22 C23 120.3(3) . . ?
C21 C22 H22 119.8 . . ?
C23 C22 H22 119.8 . . ?
C24 C23 C22 120.7(4) . . ?
C24 C23 H23 119.7 . . ?
C22 C23 H23 119.7 . . ?
C23 C24 C25 119.8(3) . . ?
C23 C24 H24 120.1 . . ?
C25 C24 H24 120.1 . . ?
C24 C25 C26 119.9(4) . . ?
C24 C25 H25 120.1 . . ?
C26 C25 H25 120.1 . . ?
C25 C26 C21 120.9(4) . . ?
C25 C26 H26 119.5 . . ?
C21 C26 H26 119.5 . . ?
C32 C27 C28 116.1(3) . . ?
C32 C27 C20 126.6(3) . . ?
C28 C27 C20 117.3(3) . . ?
C29 C28 C27 122.9(3) . . ?
C29 C28 H28 118.6 . . ?
C27 C28 H28 118.6 . . ?
C28 C29 C30 119.7(3) . . ?
C28 C29 H29 120.2 . . ?
C30 C29 H29 120.2 . . ?
O2 C30 C31 123.0(3) . . ?
O2 C30 C29 118.0(3) . . ?
C31 C30 C29 119.0(3) . . ?
C30 C31 C32 120.5(3) . . ?
C30 C31 H31 119.8 . . ?
C32 C31 H31 119.8 . . ?
C31 C32 C27 121.9(3) . . ?
C31 C32 H32 119.1 . . ?
C27 C32 H32 119.1 . . ?
C34 C33 C38 121.2(3) . . ?
C34 C33 H33 119.4 . . ?
C38 C33 H33 119.4 . . ?
C35 C34 C33 120.9(3) . . ?
C35 C34 H34 119.5 . . ?
C33 C34 H34 119.5 . . ?
O4 C35 C34 118.3(3) . . ?
O4 C35 C36 122.8(3) . . ?
C34 C35 C36 118.9(3) . . ?
C37 C36 C35 119.7(3) . . ?
C37 C36 H36 120.1 . . ?
C35 C36 H36 120.1 . . ?
C36 C37 C38 122.4(3) . . ?
C36 C37 H37 118.8 . . ?
C38 C37 H37 118.8 . . ?
C33 C38 C37 116.7(3) . . ?
C33 C38 C39 124.9(3) . . ?
C37 C38 C39 118.3(3) . . ?
N5 C39 C40 108.8(2) . . ?
N5 C39 C38 126.5(2) . . ?
C40 C39 C38 124.7(3) . . ?
C41 C40 C39 108.9(3) . . ?
C41 C40 H40 125.5 . . ?
C39 C40 H40 125.5 . . ?
C40 C41 C42 105.8(2) . . ?
C40 C41 C43 129.1(3) . . ?
C42 C41 C43 124.9(3) . . ?
N6 C42 N5 125.0(2) . . ?
N6 C42 C41 125.5(2) . . ?
N5 C42 C41 109.3(2) . . ?
C48 C43 C44 118.0(3) . . ?
C48 C43 C41 122.0(3) . . ?
C44 C43 C41 119.9(3) . . ?
C45 C44 C43 120.4(3) . . ?
C45 C44 H44 119.8 . . ?
C43 C44 H44 119.8 . . ?
C44 C45 C46 120.8(3) . . ?
C44 C45 H45 119.6 . . ?
C46 C45 H45 119.6 . . ?
C47 C46 C45 119.7(3) . . ?
C47 C46 H46 120.1 . . ?
C45 C46 H46 120.1 . . ?
C46 C47 C48 119.7(3) . . ?
C46 C47 H47 120.1 . . ?
C48 C47 H47 120.1 . . ?
C47 C48 C43 121.3(3) . . ?
C47 C48 H48 119.3 . . ?
C43 C48 H48 119.3 . . ?
N4 C55 C56 108.6(3) . . ?
N4 C55 C53 126.4(7) . . ?
C56 C55 C53 125.0(7) . . ?
N4 C55 C3A 128.4(13) . . ?
C56 C55 C3A 122.2(12) . . ?
C57 C56 C55 109.8(3) . . ?
C57 C56 H56 125.1 . . ?
C55 C56 H56 125.1 . . ?
C56 C57 C58 104.8(3) . . ?
C56 C57 C59 127.4(3) . . ?
C58 C57 C59 127.8(3) . . ?
N6 C58 N4 124.3(2) . . ?
N6 C58 C57 126.0(3) . . ?
N4 C58 C57 109.7(3) . . ?
C60 C59 C64 118.5(3) . . ?
C60 C59 C57 122.2(3) . . ?
C64 C59 C57 119.3(3) . . ?
C61 C60 C59 120.2(3) . . ?
C61 C60 H60 119.9 . . ?
C59 C60 H60 119.9 . . ?
C62 C61 C60 120.6(4) . . ?
C62 C61 H61 119.7 . . ?
C60 C61 H61 119.7 . . ?
C61 C62 C63 119.9(3) . . ?
C61 C62 H62 120.0 . . ?
C63 C62 H62 120.0 . . ?
C64 C63 C62 120.1(4) . . ?
C64 C63 H63 120.0 . . ?
C62 C63 H63 120.0 . . ?
C63 C64 C59 120.7(3) . . ?
C63 C64 H64 119.7 . . ?
C59 C64 H64 119.7 . . ?
F1 B1 F2 110.4(2) . . ?
F1 B1 N1 108.9(2) . . ?
F2 B1 N1 110.5(2) . . ?
F1 B1 N3 111.1(2) . . ?
F2 B1 N3 109.1(2) . . ?
N1 B1 N3 106.7(2) . . ?
F4 B2 F3 110.3(2) . . ?
F4 B2 N4 110.8(2) . . ?
F3 B2 N4 109.3(2) . . ?
F4 B2 N5 110.2(2) . . ?
F3 B2 N5 109.3(2) . . ?
N4 B2 N5 106.8(2) . . ?
C54 C49 C50 118.3(8) . . ?
C54 C49 H49 120.9 . . ?
C50 C49 H49 120.9 . . ?
O3 C50 C51 118.6(10) . . ?
O3 C50 C49 119.9(11) . . ?
C51 C50 C49 121.3(11) . . ?
C50 C51 C52 119.4(7) . . ?
C50 C51 H51 120.3 . . ?
C52 C51 H51 120.3 . . ?
C53 C52 C51 125.9(8) . . ?
C53 C52 H52 117.0 . . ?
C51 C52 H52 117.0 . . ?
C52 C53 C55 130.9(12) . . ?
C52 C53 C54 111.1(10) . . ?
C55 C53 C54 116.5(10) . . ?
C49 C54 C53 123.1(7) . . ?
C49 C54 H54 118.5 . . ?
C53 C54 H54 118.5 . . ?
C6A C1A C2A 120.3(17) . . ?
C6A C1A H1A 119.8 . . ?
C2A C1A H1A 119.8 . . ?
C1A C2A C3A 114.3(12) . . ?
C1A C2A H2A 122.9 . . ?
C3A C2A H2A 122.9 . . ?
C4A C3A C2A 123(2) . . ?
C4A C3A C55 124(2) . . ?
C2A C3A C55 107.2(18) . . ?
C3A C4A C5A 118.4(16) . . ?
C3A C4A H4A 120.8 . . ?
C5A C4A H4A 120.8 . . ?
C6A C5A C4A 117.8(13) . . ?
C6A C5A H5A 121.1 . . ?
C4A C5A H5A 121.1 . . ?
C1A C6A C5A 122(2) . . ?
C1A C6A O3 130(3) . . ?
C5A C6A O3 107.9(17) . . ?

loop_
_geom_bond_atom_site_label_1
_geom_bond_atom_site_label_2
_geom_bond_distance
_geom_bond_site_symmetry_2
_geom_bond_publ_flag
F1 B1 1.374(4) . ?
F2 B1 1.392(4) . ?
F3 B2 1.396(4) . ?
F4 B2 1.371(3) . ?
O1 C14 1.376(4) . ?
O1 H2V 0.8300 . ?
O2 C30 1.362(4) . ?
O2 H3V 0.86(4) . ?
O3 C50 1.339(15) . ?
O3 C6A 1.49(3) . ?
O3 H1V 0.86(5) . ?
O4 C35 1.362(3) . ?
O4 H4V 0.84(5) . ?
N1 C10 1.368(4) . ?
N1 C7 1.390(4) . ?
N1 B1 1.562(4) . ?
N2 C17 1.319(4) . ?
N2 C7 1.328(4) . ?
N3 C20 1.369(4) . ?
N3 C17 1.398(4) . ?
N3 B1 1.566(4) . ?
N4 C55 1.364(4) . ?
N4 C58 1.391(4) . ?
N4 B2 1.560(4) . ?
N5 C39 1.372(4) . ?
N5 C42 1.396(3) . ?
N5 B2 1.566(4) . ?
N6 C58 1.314(4) . ?
N6 C42 1.317(4) . ?
C1 C2 1.374(5) . ?
C1 C6 1.387(5) . ?
C1 H1 0.9400 . ?
C2 C3 1.379(6) . ?
C2 H2 0.9400 . ?
C3 C4 1.378(6) . ?
C3 H3 0.9400 . ?
C4 C5 1.385(5) . ?
C4 H4 0.9400 . ?
C5 C6 1.396(5) . ?
C5 H5 0.9400 . ?
C6 C8 1.472(4) . ?
C7 C8 1.435(4) . ?
C8 C9 1.378(4) . ?
C9 C10 1.403(4) . ?
C9 H9 0.9400 . ?
C10 C11 1.466(4) . ?
C11 C12 1.380(5) . ?
C11 C16 1.383(4) . ?
C12 C13 1.384(6) . ?
C12 H12 0.9400 . ?
C13 C14 1.375(6) . ?
C13 H13 0.9400 . ?
C14 C15 1.354(5) . ?
C15 C16 1.388(4) . ?
C15 H15 0.9400 . ?
C16 H16 0.9400 . ?
C17 C18 1.446(4) . ?
C18 C19 1.368(4) . ?
C18 C21 1.474(4) . ?
C19 C20 1.424(4) . ?
C19 H19 0.9400 . ?
C20 C27 1.460(4) . ?
C21 C22 1.379(5) . ?
C21 C26 1.396(5) . ?
C22 C23 1.395(5) . ?
C22 H22 0.9400 . ?
C23 C24 1.366(6) . ?
C23 H23 0.9400 . ?
C24 C25 1.380(6) . ?
C24 H24 0.9400 . ?
C25 C26 1.383(5) . ?
C25 H25 0.9400 . ?
C26 H26 0.9400 . ?
C27 C32 1.395(4) . ?
C27 C28 1.398(4) . ?
C28 C29 1.371(4) . ?
C28 H28 0.9400 . ?
C29 C30 1.390(4) . ?
C29 H29 0.9400 . ?
C30 C31 1.381(5) . ?
C31 C32 1.382(5) . ?
C31 H31 0.9400 . ?
C32 H32 0.9400 . ?
C33 C34 1.386(4) . ?
C33 C38 1.392(4) . ?
C33 H33 0.9400 . ?
C34 C35 1.378(4) . ?
C34 H34 0.9400 . ?
C35 C36 1.387(4) . ?
C36 C37 1.382(4) . ?
C36 H36 0.9400 . ?
C37 C38 1.394(4) . ?
C37 H37 0.9400 . ?
C38 C39 1.460(4) . ?
C39 C40 1.421(4) . ?
C40 C41 1.376(4) . ?
C40 H40 0.9400 . ?
C41 C42 1.435(4) . ?
C41 C43 1.478(4) . ?
C43 C48 1.391(4) . ?
C43 C44 1.396(4) . ?
C44 C45 1.379(5) . ?
C44 H44 0.9400 . ?
C45 C46 1.380(6) . ?
C45 H45 0.9400 . ?
C46 C47 1.375(6) . ?
C46 H46 0.9400 . ?
C47 C48 1.386(4) . ?
C47 H47 0.9400 . ?
C48 H48 0.9400 . ?
C55 C56 1.406(5) . ?
C55 C53 1.433(15) . ?
C55 C3A 1.53(2) . ?
C56 C57 1.371(5) . ?
C56 H56 0.9400 . ?
C57 C58 1.429(4) . ?
C57 C59 1.465(4) . ?
C59 C60 1.391(5) . ?
C59 C64 1.395(5) . ?
C60 C61 1.391(5) . ?
C60 H60 0.9400 . ?
C61 C62 1.365(6) . ?
C61 H61 0.9400 . ?
C62 C63 1.385(6) . ?
C62 H62 0.9400 . ?
C63 C64 1.379(5) . ?
C63 H63 0.9400 . ?
C64 H64 0.9400 . ?
C49 C54 1.376(7) . ?
C49 C50 1.393(15) . ?
C49 H49 0.9400 . ?
C50 C51 1.364(16) . ?
C51 C52 1.384(7) . ?
C51 H51 0.9400 . ?
C52 C53 1.372(16) . ?
C52 H52 0.9400 . ?
C53 C54 1.514(15) . ?
C54 H54 0.9400 . ?
C1A C6A 1.30(3) . ?
C1A C2A 1.374(12) . ?
C1A H1A 0.9400 . ?
C2A C3A 1.46(4) . ?
C2A H2A 0.9400 . ?
C3A C4A 1.24(3) . ?
C4A C5A 1.402(13) . ?
C4A H4A 0.9400 . ?
C5A C6A 1.38(3) . ?
C5A H5A 0.9400 . ?

loop_
_geom_torsion_atom_site_label_1
_geom_torsion_atom_site_label_2
_geom_torsion_atom_site_label_3
_geom_torsion_atom_site_label_4
_geom_torsion
_geom_torsion_site_symmetry_1
_geom_torsion_site_symmetry_2
_geom_torsion_site_symmetry_3
_geom_torsion_site_symmetry_4
_geom_torsion_publ_flag
C6 C1 C2 C3 -0.4(6) . . . . ?
C1 C2 C3 C4 1.5(6) . . . . ?
C2 C3 C4 C5 -0.8(7) . . . . ?
C3 C4 C5 C6 -1.0(7) . . . . ?
C2 C1 C6 C5 -1.4(5) . . . . ?
C2 C1 C6 C8 179.5(3) . . . . ?
C4 C5 C6 C1 2.0(6) . . . . ?
C4 C5 C6 C8 -178.9(4) . . . . ?
C17 N2 C7 N1 -0.2(4) . . . . ?
C17 N2 C7 C8 172.4(3) . . . . ?
C10 N1 C7 N2 171.6(3) . . . . ?
B1 N1 C7 N2 -6.8(4) . . . . ?
C10 N1 C7 C8 -2.1(3) . . . . ?
B1 N1 C7 C8 179.5(2) . . . . ?
N2 C7 C8 C9 -171.8(3) . . . . ?
N1 C7 C8 C9 1.7(3) . . . . ?
N2 C7 C8 C6 6.3(5) . . . . ?
N1 C7 C8 C6 179.8(3) . . . . ?
C1 C6 C8 C9 14.5(5) . . . . ?
C5 C6 C8 C9 -164.5(3) . . . . ?
C1 C6 C8 C7 -163.2(3) . . . . ?
C5 C6 C8 C7 17.7(5) . . . . ?
C7 C8 C9 C10 -0.7(4) . . . . ?
C6 C8 C9 C10 -178.8(3) . . . . ?
C7 N1 C10 C9 1.7(3) . . . . ?
B1 N1 C10 C9 179.9(3) . . . . ?
C7 N1 C10 C11 -176.2(3) . . . . ?
B1 N1 C10 C11 2.0(5) . . . . ?
C8 C9 C10 N1 -0.6(4) . . . . ?
C8 C9 C10 C11 177.3(3) . . . . ?
N1 C10 C11 C12 147.5(4) . . . . ?
C9 C10 C11 C12 -30.1(6) . . . . ?
N1 C10 C11 C16 -33.1(5) . . . . ?
C9 C10 C11 C16 149.4(4) . . . . ?
C16 C11 C12 C13 3.3(8) . . . . ?
C10 C11 C12 C13 -177.2(6) . . . . ?
C11 C12 C13 C14 -2.0(11) . . . . ?
C12 C13 C14 C15 -1.5(9) . . . . ?
C12 C13 C14 O1 -179.6(6) . . . . ?
C13 C14 C15 C16 3.5(7) . . . . ?
O1 C14 C15 C16 -178.5(3) . . . . ?
C12 C11 C16 C15 -1.2(6) . . . . ?
C10 C11 C16 C15 179.3(3) . . . . ?
C14 C15 C16 C11 -2.2(6) . . . . ?
C7 N2 C17 N3 4.3(4) . . . . ?
C7 N2 C17 C18 -173.9(3) . . . . ?
C20 N3 C17 N2 -180.0(3) . . . . ?
B1 N3 C17 N2 -1.2(4) . . . . ?
C20 N3 C17 C18 -1.5(3) . . . . ?
B1 N3 C17 C18 177.2(2) . . . . ?
N2 C17 C18 C19 178.3(3) . . . . ?
N3 C17 C18 C19 -0.1(3) . . . . ?
N2 C17 C18 C21 -1.5(5) . . . . ?
N3 C17 C18 C21 -179.9(3) . . . . ?
C17 C18 C19 C20 1.6(3) . . . . ?
C21 C18 C19 C20 -178.5(3) . . . . ?
C17 N3 C20 C19 2.5(3) . . . . ?
B1 N3 C20 C19 -176.1(3) . . . . ?
C17 N3 C20 C27 -176.6(3) . . . . ?
B1 N3 C20 C27 4.8(5) . . . . ?
C18 C19 C20 N3 -2.6(4) . . . . ?
C18 C19 C20 C27 176.5(3) . . . . ?
C19 C18 C21 C22 -158.9(3) . . . . ?
C17 C18 C21 C22 21.0(5) . . . . ?
C19 C18 C21 C26 19.2(5) . . . . ?
C17 C18 C21 C26 -160.9(3) . . . . ?
C26 C21 C22 C23 -0.3(5) . . . . ?
C18 C21 C22 C23 177.8(3) . . . . ?
C21 C22 C23 C24 -0.2(5) . . . . ?
C22 C23 C24 C25 0.2(6) . . . . ?
C23 C24 C25 C26 0.4(6) . . . . ?
C24 C25 C26 C21 -1.0(6) . . . . ?
C22 C21 C26 C25 0.9(5) . . . . ?
C18 C21 C26 C25 -177.3(3) . . . . ?
N3 C20 C27 C32 -12.1(5) . . . . ?
C19 C20 C27 C32 168.9(3) . . . . ?
N3 C20 C27 C28 168.2(3) . . . . ?
C19 C20 C27 C28 -10.8(4) . . . . ?
C32 C27 C28 C29 0.6(5) . . . . ?
C20 C27 C28 C29 -179.6(3) . . . . ?
C27 C28 C29 C30 -0.8(5) . . . . ?
C28 C29 C30 O2 -179.1(3) . . . . ?
C28 C29 C30 C31 0.3(5) . . . . ?
O2 C30 C31 C32 179.7(3) . . . . ?
C29 C30 C31 C32 0.3(5) . . . . ?
C30 C31 C32 C27 -0.4(6) . . . . ?
C28 C27 C32 C31 0.0(5) . . . . ?
C20 C27 C32 C31 -179.7(3) . . . . ?
C38 C33 C34 C35 -1.0(5) . . . . ?
C33 C34 C35 O4 178.5(3) . . . . ?
C33 C34 C35 C36 -2.4(5) . . . . ?
O4 C35 C36 C37 -177.7(3) . . . . ?
C34 C35 C36 C37 3.3(5) . . . . ?
C35 C36 C37 C38 -0.8(5) . . . . ?
C34 C33 C38 C37 3.4(5) . . . . ?
C34 C33 C38 C39 -177.9(3) . . . . ?
C36 C37 C38 C33 -2.6(5) . . . . ?
C36 C37 C38 C39 178.7(3) . . . . ?
C42 N5 C39 C40 0.2(3) . . . . ?
B2 N5 C39 C40 -176.7(3) . . . . ?
C42 N5 C39 C38 179.2(3) . . . . ?
B2 N5 C39 C38 2.2(5) . . . . ?
C33 C38 C39 N5 17.8(5) . . . . ?
C37 C38 C39 N5 -163.6(3) . . . . ?
C33 C38 C39 C40 -163.4(3) . . . . ?
C37 C38 C39 C40 15.2(4) . . . . ?
N5 C39 C40 C41 -0.2(3) . . . . ?
C38 C39 C40 C41 -179.2(3) . . . . ?
C39 C40 C41 C42 0.2(3) . . . . ?
C39 C40 C41 C43 175.8(3) . . . . ?
C58 N6 C42 N5 1.6(4) . . . . ?
C58 N6 C42 C41 -171.9(3) . . . . ?
C39 N5 C42 N6 -174.5(3) . . . . ?
B2 N5 C42 N6 2.8(4) . . . . ?
C39 N5 C42 C41 -0.1(3) . . . . ?
B2 N5 C42 C41 177.2(2) . . . . ?
C40 C41 C42 N6 174.3(3) . . . . ?
C43 C41 C42 N6 -1.5(4) . . . . ?
C40 C41 C42 N5 0.0(3) . . . . ?
C43 C41 C42 N5 -175.9(2) . . . . ?
C40 C41 C43 C48 155.0(3) . . . . ?
C42 C41 C43 C48 -30.2(4) . . . . ?
C40 C41 C43 C44 -28.2(5) . . . . ?
C42 C41 C43 C44 146.7(3) . . . . ?
C48 C43 C44 C45 0.5(5) . . . . ?
C41 C43 C44 C45 -176.5(3) . . . . ?
C43 C44 C45 C46 0.6(5) . . . . ?
C44 C45 C46 C47 -1.1(6) . . . . ?
C45 C46 C47 C48 0.5(5) . . . . ?
C46 C47 C48 C43 0.6(5) . . . . ?
C44 C43 C48 C47 -1.1(5) . . . . ?
C41 C43 C48 C47 175.8(3) . . . . ?
C58 N4 C55 C56 1.0(4) . . . . ?
B2 N4 C55 C56 -176.4(3) . . . . ?
C58 N4 C55 C53 177.4(8) . . . . ?
B2 N4 C55 C53 0.0(9) . . . . ?
C58 N4 C55 C3A -168.8(13) . . . . ?
B2 N4 C55 C3A 13.8(14) . . . . ?
N4 C55 C56 C57 -2.0(4) . . . . ?
C53 C55 C56 C57 -178.4(7) . . . . ?
C3A C55 C56 C57 168.6(13) . . . . ?
C55 C56 C57 C58 2.1(4) . . . . ?
C55 C56 C57 C59 -177.6(3) . . . . ?
C42 N6 C58 N4 -1.0(4) . . . . ?
C42 N6 C58 C57 176.8(3) . . . . ?
C55 N4 C58 N6 178.4(3) . . . . ?
B2 N4 C58 N6 -4.0(4) . . . . ?
C55 N4 C58 C57 0.3(3) . . . . ?
B2 N4 C58 C57 177.9(3) . . . . ?
C56 C57 C58 N6 -179.5(3) . . . . ?
C59 C57 C58 N6 0.1(5) . . . . ?
C56 C57 C58 N4 -1.5(4) . . . . ?
C59 C57 C58 N4 178.2(3) . . . . ?
C56 C57 C59 C60 161.8(4) . . . . ?
C58 C57 C59 C60 -17.7(5) . . . . ?
C56 C57 C59 C64 -16.6(6) . . . . ?
C58 C57 C59 C64 163.8(3) . . . . ?
C64 C59 C60 C61 -0.5(5) . . . . ?
C57 C59 C60 C61 -179.0(3) . . . . ?
C59 C60 C61 C62 0.0(6) . . . . ?
C60 C61 C62 C63 0.6(6) . . . . ?
C61 C62 C63 C64 -0.5(7) . . . . ?
C62 C63 C64 C59 0.0(6) . . . . ?
C60 C59 C64 C63 0.5(6) . . . . ?
C57 C59 C64 C63 179.0(4) . . . . ?
C10 N1 B1 F1 -49.6(4) . . . . ?
C7 N1 B1 F1 128.4(3) . . . . ?
C10 N1 B1 F2 71.9(4) . . . . ?
C7 N1 B1 F2 -110.1(3) . . . . ?
C10 N1 B1 N3 -169.6(3) . . . . ?
C7 N1 B1 N3 8.4(4) . . . . ?
C20 N3 B1 F1 55.1(4) . . . . ?
C17 N3 B1 F1 -123.3(3) . . . . ?
C20 N3 B1 F2 -66.9(4) . . . . ?
C17 N3 B1 F2 114.7(3) . . . . ?
C20 N3 B1 N1 173.7(3) . . . . ?
C17 N3 B1 N1 -4.7(3) . . . . ?
C55 N4 B2 F4 -55.8(4) . . . . ?
C58 N4 B2 F4 127.1(3) . . . . ?
C55 N4 B2 F3 66.0(4) . . . . ?
C58 N4 B2 F3 -111.1(3) . . . . ?
C55 N4 B2 N5 -175.9(3) . . . . ?
C58 N4 B2 N5 7.0(4) . . . . ?
C39 N5 B2 F4 49.6(4) . . . . ?
C42 N5 B2 F4 -126.9(3) . . . . ?
C39 N5 B2 F3 -71.8(3) . . . . ?
C42 N5 B2 F3 111.6(3) . . . . ?
C39 N5 B2 N4 170.1(3) . . . . ?
C42 N5 B2 N4 -6.4(3) . . . . ?
C54 C49 C50 O3 -173.4(9) . . . . ?
C54 C49 C50 C51 3.6(17) . . . . ?
O3 C50 C51 C52 176.0(8) . . . . ?
C49 C50 C51 C52 -1.0(17) . . . . ?
C50 C51 C52 C53 -7.6(15) . . . . ?
C51 C52 C53 C55 177.0(10) . . . . ?
C51 C52 C53 C54 11.5(16) . . . . ?
N4 C55 C53 C52 -17.9(19) . . . . ?
C56 C55 C53 C52 157.9(11) . . . . ?
N4 C55 C53 C54 147.0(8) . . . . ?
C56 C55 C53 C54 -37.2(15) . . . . ?
C50 C49 C54 C53 1.4(14) . . . . ?
C52 C53 C54 C49 -8.4(16) . . . . ?
C55 C53 C54 C49 -176.1(9) . . . . ?
C6A C1A C2A C3A -10(2) . . . . ?
C1A C2A C3A C4A 23(3) . . . . ?
C1A C2A C3A C55 176.5(12) . . . . ?
N4 C55 C3A C4A 7(3) . . . . ?
C56 C55 C3A C4A -162.1(17) . . . . ?
N4 C55 C3A C2A -146.1(11) . . . . ?
C56 C55 C3A C2A 45.3(19) . . . . ?
C2A C3A C4A C5A -24(3) . . . . ?
C55 C3A C4A C5A -172.3(16) . . . . ?
C3A C4A C5A C6A 11(3) . . . . ?
C2A C1A C6A C5A -1(4) . . . . ?
C2A C1A C6A O3 -179(2) . . . . ?
C4A C5A C6A C1A 2(4) . . . . ?
C4A C5A C6A O3 -179.8(15) . . . . ?
